data_7160806
loop_
_publ_author_name
'Chang, Meng-Ran'
'Wu, Yu-Xi'
'Li, He-Yi'
'Li, Yao-Yao'
'Cui, Jing-Jing'
'Chi, Ru-An'
'Guan, Zhi-Peng'
'Han, Qing-Wen'
'Dong, Zhi-Bing'

_publ_section_title
;
 TBAI-promoted synthesis of thioenamines <i>via</i> C-S bond formation
 between enaminones and thiosulfonates.
;
_journal_issue 44
_journal_name_full 'Organic &amp; biomolecular chemistry'
_journal_page_first 10194
_journal_page_last 10199
_journal_paper_doi 10.1039/d5ob01371b
_journal_volume 23
_journal_year 2025
_chemical_formula_moiety 'C19 H21 N O2 S'
_chemical_formula_sum 'C19 H21 N O2 S'
_chemical_formula_weight 327.43
_space_group_crystal_system monoclinic
_space_group_IT_number 14
_space_group_name_Hall '-P 2ybc'
_space_group_name_H-M_alt 'P 1 21/c 1'
_atom_sites_solution_hydrogens geom
_atom_sites_solution_primary dual
_audit_creation_date 2024-01-10
_audit_creation_method
;
Olex2 1.5
(compiled 2023.08.24 svn.re1ec1418 for OlexSys, GUI svn.r6817)
;
_audit_update_record
;
2024-01-10 deposited with the CCDC.	2025-09-30 downloaded from the CCDC.
;
_cell_angle_alpha 90
_cell_angle_beta 95.542(6)
_cell_angle_gamma 90
_cell_formula_units_Z 4
_cell_length_a 18.752(4)
_cell_length_b 11.319(2)
_cell_length_c 8.2409(19)
_cell_measurement_reflns_used 4113
_cell_measurement_temperature 296.15
_cell_measurement_theta_max 22.52
_cell_measurement_theta_min 2.83
_cell_volume 1741.0(6)
_computing_cell_refinement 'SAINT V8.40B (?, 2016)'
_computing_data_reduction 'SAINT V8.40B (?, 2016)'
_computing_molecular_graphics 'Olex2 1.5 (Dolomanov et al., 2009)'
_computing_publication_material 'Olex2 1.5 (Dolomanov et al., 2009)'
_computing_structure_refinement 'SHELXL 2014/6 (Sheldrick, 2015)'
_computing_structure_solution 'SHELXT 2014/4 (Sheldrick, 2014)'
_diffrn_ambient_temperature 296.15
_diffrn_measured_fraction_theta_full 0.981
_diffrn_measured_fraction_theta_max 0.986
_diffrn_measurement_device_type 'CCD area detector'
_diffrn_measurement_method 'phi and omega scans'
_diffrn_radiation_monochromator graphite
_diffrn_radiation_type MoK\a
_diffrn_radiation_wavelength 0.71073
_diffrn_reflns_av_R_equivalents 0.1112
_diffrn_reflns_av_unetI/netI 0.0757
_diffrn_reflns_Laue_measured_fraction_full 0.981
_diffrn_reflns_Laue_measured_fraction_max 0.986
_diffrn_reflns_limit_h_max 22
_diffrn_reflns_limit_h_min -22
_diffrn_reflns_limit_k_max 13
_diffrn_reflns_limit_k_min -11
_diffrn_reflns_limit_l_max 9
_diffrn_reflns_limit_l_min -9
_diffrn_reflns_number 25738
_diffrn_reflns_point_group_measured_fraction_full 0.981
_diffrn_reflns_point_group_measured_fraction_max 0.986
_diffrn_reflns_theta_full 25.242
_diffrn_reflns_theta_max 25.198
_diffrn_reflns_theta_min 2.829
_diffrn_source_current 30.0
_diffrn_source_power 1.5
_diffrn_source_voltage 50.0
_exptl_absorpt_coefficient_mu 0.195
_exptl_absorpt_correction_T_max 0.7452
_exptl_absorpt_correction_T_min 0.5778
_exptl_absorpt_correction_type none
_exptl_absorpt_process_details
;
SADABS-2016/2 (Bruker,2016/2) was used for absorption correction.
wR2(int) was 0.0875 before and 0.0744 after correction.
The Ratio of minimum to maximum transmission is 0.7754.
The \l/2 correction factor is Not present.
;
_exptl_crystal_density_diffrn 1.249
_exptl_crystal_description block
_exptl_crystal_F_000 696
_refine_diff_density_max 0.305
_refine_diff_density_min -0.233
_refine_diff_density_rms 0.045
_refine_ls_extinction_method none
_refine_ls_goodness_of_fit_ref 1.020
_refine_ls_hydrogen_treatment constr
_refine_ls_matrix_type full
_refine_ls_number_parameters 212
_refine_ls_number_reflns 3085
_refine_ls_number_restraints 0
_refine_ls_restrained_S_all 1.020
_refine_ls_R_factor_all 0.1461
_refine_ls_R_factor_gt 0.0709
_refine_ls_shift/su_max 0.000
_refine_ls_shift/su_mean 0.000
_refine_ls_structure_factor_coef Fsqd
_refine_ls_weighting_details 'w=1/[\s^2^(Fo^2^)+(0.0411P)^2^+2.2253P] where P=(Fo^2^+2Fc^2^)/3'
_refine_ls_weighting_scheme calc
_refine_ls_wR_factor_gt 0.1357
_refine_ls_wR_factor_ref 0.1625
_reflns_Friedel_coverage 0.000
_reflns_number_gt 1682
_reflns_number_total 3085
_reflns_threshold_expression 'I > 2\s(I)'
_cod_data_source_file d5ob01371b2.cif
_cod_data_source_block 1
_cod_depositor_comments 'Adding full bibliography for 7160806.cif.'
_cod_original_cell_volume 1741.0(7)
_cod_database_code 7160806
_shelxl_version_number 2014/6
_shelx_space_group_comment
;
The symmetry employed for this shelxl refinement is uniquely defined
by the following loop, which should always be used as a source of
symmetry information in preference to the above space-group names.
They are only intended as comments.
;
_olex2_refinement_description
;
1. Fixed Uiso
 At 1.2 times of:
  All C(H) groups
 At 1.5 times of:
  All C(H,H,H) groups
2.a Aromatic/amide H refined with riding coordinates:
 C17(H17), C16(H16), C15(H15), C10(H10), C14(H14), C4(H4), C2(H2), C5(H5),
 C1(H1)
2.b Idealised Me refined as rotating group:
 C19(H19A,H19B,H19C), C9(H9A,H9B,H9C), C8(H8A,H8B,H8C), C7(H7A,H7B,H7C)
;
_olex2_submission_special_instructions 'No special instructions were received'

loop_
_space_group_symop_operation_xyz
'x, y, z'
'-x, y+1/2, -z+1/2'
'-x, -y, -z'
'x, -y-1/2, z-1/2'

loop_
_atom_site_label
_atom_site_type_symbol
_atom_site_fract_x
_atom_site_fract_y
_atom_site_fract_z
_atom_site_U_iso_or_equiv
_atom_site_adp_type
_atom_site_occupancy
_atom_site_site_symmetry_order
_atom_site_calc_flag
_atom_site_refinement_flags_posn
_atom_site_refinement_flags_adp
_atom_site_refinement_flags_occupancy
_atom_site_disorder_assembly
_atom_site_disorder_group
S1 S 0.80223(7) 0.36696(10) 0.90384(14) 0.0684(4) Uani 1 1 d . . . . .
O2 O 0.38181(15) 0.3622(3) 0.5432(3) 0.0661(8) Uani 1 1 d . . . . .
O1 O 0.66117(17) 0.4382(3) 1.0004(3) 0.0842(10) Uani 1 1 d . . . . .
N1 N 0.77507(18) 0.4351(3) 0.5091(4) 0.0604(9) Uani 1 1 d . . . . .
C13 C 0.5889(2) 0.4030(3) 0.7589(4) 0.0480(10) Uani 1 1 d . . . . .
C18 C 0.4514(2) 0.3715(4) 0.6065(5) 0.0522(10) Uani 1 1 d . . . . .
C17 C 0.5060(2) 0.2996(3) 0.5678(4) 0.0524(10) Uani 1 1 d . . . . .
H17 H 0.4968 0.2397 0.4913 0.063 Uiso 1 1 calc R U . . .
C16 C 0.5743(2) 0.3153(3) 0.6412(4) 0.0533(10) Uani 1 1 d . . . . .
H16 H 0.6112 0.2671 0.6122 0.064 Uiso 1 1 calc R U . . .
C15 C 0.5324(3) 0.4720(4) 0.7963(5) 0.0564(11) Uani 1 1 d . . . . .
H15 H 0.5410 0.5307 0.8747 0.068 Uiso 1 1 calc R U . . .
C10 C 0.7247(2) 0.4272(3) 0.6113(4) 0.0528(10) Uani 1 1 d . . . . .
H10 H 0.6786 0.4374 0.5608 0.063 Uiso 1 1 calc R U . . .
C12 C 0.6601(2) 0.4167(4) 0.8519(5) 0.0568(11) Uani 1 1 d . . . . .
C14 C 0.4649(2) 0.4586(4) 0.7246(5) 0.0569(11) Uani 1 1 d . . . . .
H14 H 0.4280 0.5069 0.7539 0.068 Uiso 1 1 calc R U . . .
C11 C 0.7265(2) 0.4070(3) 0.7761(4) 0.0514(10) Uani 1 1 d . . . . .
C3 C 0.8429(2) 0.4981(4) 0.9774(4) 0.0533(10) Uani 1 1 d . . . . .
C4 C 0.8163(2) 0.6095(4) 0.9482(5) 0.0700(13) Uani 1 1 d . . . . .
H4 H 0.7726 0.6197 0.8863 0.084 Uiso 1 1 calc R U . . .
C2 C 0.9064(2) 0.4873(5) 1.0737(6) 0.0753(14) Uani 1 1 d . . . . .
H2 H 0.9248 0.4124 1.0986 0.090 Uiso 1 1 calc R U . . .
C19 C 0.3638(2) 0.2781(4) 0.4178(6) 0.0799(14) Uani 1 1 d . . . . .
H19A H 0.3917 0.2930 0.3281 0.120 Uiso 1 1 calc R U . . .
H19B H 0.3138 0.2845 0.3813 0.120 Uiso 1 1 calc R U . . .
H19C H 0.3739 0.2000 0.4593 0.120 Uiso 1 1 calc R U . . .
C5 C 0.9431(3) 0.5841(6) 1.1334(6) 0.0836(15) Uani 1 1 d . . . . .
H5 H 0.9860 0.5735 1.1982 0.100 Uiso 1 1 calc R U . . .
C6 C 0.9194(3) 0.6946(5) 1.1019(6) 0.0773(14) Uani 1 1 d . . . . .
C9 C 0.7529(3) 0.4532(5) 0.3350(5) 0.0864(16) Uani 1 1 d . . . . .
H9A H 0.7679 0.3870 0.2739 0.130 Uiso 1 1 calc R U . . .
H9B H 0.7746 0.5240 0.2986 0.130 Uiso 1 1 calc R U . . .
H9C H 0.7017 0.4604 0.3188 0.130 Uiso 1 1 calc R U . . .
C8 C 0.8511(2) 0.4238(5) 0.5494(6) 0.0833(15) Uani 1 1 d . . . . .
H8A H 0.8657 0.4729 0.6416 0.125 Uiso 1 1 calc R U . . .
H8B H 0.8756 0.4481 0.4580 0.125 Uiso 1 1 calc R U . . .
H8C H 0.8626 0.3430 0.5755 0.125 Uiso 1 1 calc R U . . .
C1 C 0.8542(3) 0.7072(5) 1.0102(7) 0.0897(16) Uani 1 1 d . . . . .
H1 H 0.8354 0.7824 0.9899 0.108 Uiso 1 1 calc R U . . .
C7 C 0.9636(3) 0.8014(5) 1.1595(8) 0.122(2) Uani 1 1 d . . . . .
H7A H 1.0092 0.7758 1.2104 0.183 Uiso 1 1 calc R U . . .
H7B H 0.9389 0.8451 1.2366 0.183 Uiso 1 1 calc R U . . .
H7C H 0.9708 0.8509 1.0679 0.183 Uiso 1 1 calc R U . . .

loop_
_atom_site_aniso_label
_atom_site_aniso_U_11
_atom_site_aniso_U_22
_atom_site_aniso_U_33
_atom_site_aniso_U_23
_atom_site_aniso_U_13
_atom_site_aniso_U_12
S1 0.0866(9) 0.0586(7) 0.0567(7) 0.0059(6) -0.0108(6) 0.0067(7)
O2 0.067(2) 0.071(2) 0.0607(18) -0.0047(16) 0.0062(15) 0.0061(16)
O1 0.095(2) 0.126(3) 0.0328(17) -0.0100(17) 0.0118(15) -0.014(2)
N1 0.062(2) 0.077(3) 0.044(2) -0.0049(18) 0.0125(17) 0.0032(19)
C13 0.066(3) 0.044(2) 0.035(2) 0.0049(18) 0.013(2) -0.003(2)
C18 0.058(3) 0.057(3) 0.043(2) 0.008(2) 0.009(2) 0.003(2)
C17 0.070(3) 0.045(2) 0.043(2) -0.0053(19) 0.010(2) -0.002(2)
C16 0.064(3) 0.052(3) 0.046(2) -0.005(2) 0.013(2) 0.002(2)
C15 0.084(3) 0.050(3) 0.038(2) -0.0038(19) 0.018(2) -0.005(2)
C10 0.060(3) 0.056(3) 0.042(2) -0.002(2) 0.006(2) 0.002(2)
C12 0.077(3) 0.054(3) 0.041(2) -0.001(2) 0.012(2) -0.009(2)
C14 0.074(3) 0.056(3) 0.044(2) -0.005(2) 0.017(2) 0.006(2)
C11 0.063(3) 0.052(3) 0.038(2) 0.0012(19) -0.0015(19) 0.001(2)
C3 0.055(3) 0.068(3) 0.036(2) 0.002(2) 0.0031(19) 0.005(2)
C4 0.067(3) 0.069(3) 0.070(3) -0.007(2) -0.015(2) 0.005(3)
C2 0.072(3) 0.073(3) 0.077(3) 0.001(3) -0.009(3) 0.007(3)
C19 0.079(3) 0.079(3) 0.078(3) -0.014(3) -0.008(3) -0.003(3)
C5 0.068(3) 0.106(5) 0.073(3) -0.004(3) -0.010(3) 0.003(3)
C6 0.074(4) 0.087(4) 0.071(3) -0.019(3) 0.006(3) -0.016(3)
C9 0.095(4) 0.124(5) 0.043(3) 0.013(3) 0.022(2) 0.012(3)
C8 0.068(3) 0.108(4) 0.076(3) -0.020(3) 0.014(3) -0.011(3)
C1 0.084(4) 0.073(4) 0.108(4) -0.014(3) -0.011(3) 0.002(3)
C7 0.109(5) 0.119(5) 0.136(5) -0.045(4) 0.001(4) -0.028(4)

loop_
_atom_type_symbol
_atom_type_description
_atom_type_scat_dispersion_real
_atom_type_scat_dispersion_imag
_atom_type_scat_source
C C 0.0033 0.0016 'International Tables Vol C Tables 4.2.6.8 and 6.1.1.4'
H H 0.0000 0.0000 'International Tables Vol C Tables 4.2.6.8 and 6.1.1.4'
N N 0.0061 0.0033 'International Tables Vol C Tables 4.2.6.8 and 6.1.1.4'
O O 0.0106 0.0060 'International Tables Vol C Tables 4.2.6.8 and 6.1.1.4'
S S 0.1246 0.1234 'International Tables Vol C Tables 4.2.6.8 and 6.1.1.4'

loop_
_geom_angle_atom_site_label_1
_geom_angle_atom_site_label_2
_geom_angle_atom_site_label_3
_geom_angle
_geom_angle_site_symmetry_1
_geom_angle_site_symmetry_3
_geom_angle_publ_flag
C11 S1 C3 106.88(19) . . ?
C18 O2 C19 118.8(3) . . ?
C10 N1 C9 118.5(3) . . ?
C10 N1 C8 126.7(4) . . ?
C8 N1 C9 114.8(3) . . ?
C16 C13 C12 122.7(4) . . ?
C15 C13 C16 117.1(4) . . ?
C15 C13 C12 120.0(4) . . ?
O2 C18 C17 125.1(4) . . ?
O2 C18 C14 115.2(4) . . ?
C17 C18 C14 119.7(4) . . ?
C18 C17 H17 119.8 . . ?
C18 C17 C16 120.4(4) . . ?
C16 C17 H17 119.8 . . ?
C13 C16 H16 119.7 . . ?
C17 C16 C13 120.7(4) . . ?
C17 C16 H16 119.7 . . ?
C13 C15 H15 118.4 . . ?
C14 C15 C13 123.2(4) . . ?
C14 C15 H15 118.4 . . ?
N1 C10 H10 113.3 . . ?
N1 C10 C11 133.4(4) . . ?
C11 C10 H10 113.3 . . ?
O1 C12 C13 117.2(4) . . ?
O1 C12 C11 120.3(4) . . ?
C11 C12 C13 122.5(3) . . ?
C18 C14 H14 120.5 . . ?
C15 C14 C18 118.9(4) . . ?
C15 C14 H14 120.5 . . ?
C10 C11 S1 125.5(3) . . ?
C10 C11 C12 118.2(4) . . ?
C12 C11 S1 116.2(3) . . ?
C4 C3 S1 125.6(3) . . ?
C4 C3 C2 117.7(4) . . ?
C2 C3 S1 116.7(4) . . ?
C3 C4 H4 119.8 . . ?
C3 C4 C1 120.4(4) . . ?
C1 C4 H4 119.8 . . ?
C3 C2 H2 119.4 . . ?
C5 C2 C3 121.2(5) . . ?
C5 C2 H2 119.4 . . ?
O2 C19 H19A 109.5 . . ?
O2 C19 H19B 109.5 . . ?
O2 C19 H19C 109.5 . . ?
H19A C19 H19B 109.5 . . ?
H19A C19 H19C 109.5 . . ?
H19B C19 H19C 109.5 . . ?
C2 C5 H5 118.9 . . ?
C6 C5 C2 122.3(5) . . ?
C6 C5 H5 118.9 . . ?
C5 C6 C1 117.4(5) . . ?
C5 C6 C7 121.4(5) . . ?
C1 C6 C7 121.2(5) . . ?
N1 C9 H9A 109.5 . . ?
N1 C9 H9B 109.5 . . ?
N1 C9 H9C 109.5 . . ?
H9A C9 H9B 109.5 . . ?
H9A C9 H9C 109.5 . . ?
H9B C9 H9C 109.5 . . ?
N1 C8 H8A 109.5 . . ?
N1 C8 H8B 109.5 . . ?
N1 C8 H8C 109.5 . . ?
H8A C8 H8B 109.5 . . ?
H8A C8 H8C 109.5 . . ?
H8B C8 H8C 109.5 . . ?
C4 C1 H1 119.5 . . ?
C6 C1 C4 121.0(5) . . ?
C6 C1 H1 119.5 . . ?
C6 C7 H7A 109.5 . . ?
C6 C7 H7B 109.5 . . ?
C6 C7 H7C 109.5 . . ?
H7A C7 H7B 109.5 . . ?
H7A C7 H7C 109.5 . . ?
H7B C7 H7C 109.5 . . ?

loop_
_geom_bond_atom_site_label_1
_geom_bond_atom_site_label_2
_geom_bond_distance
_geom_bond_site_symmetry_2
_geom_bond_publ_flag
S1 C11 1.743(4) . ?
S1 C3 1.750(4) . ?
O2 C18 1.362(5) . ?
O2 C19 1.422(5) . ?
O1 C12 1.246(4) . ?
N1 C10 1.327(5) . ?
N1 C9 1.469(5) . ?
N1 C8 1.437(5) . ?
C13 C16 1.396(5) . ?
C13 C15 1.375(5) . ?
C13 C12 1.483(5) . ?
C18 C17 1.370(5) . ?
C18 C14 1.391(5) . ?
C17 H17 0.9300 . ?
C17 C16 1.374(5) . ?
C16 H16 0.9300 . ?
C15 H15 0.9300 . ?
C15 C14 1.353(5) . ?
C10 H10 0.9300 . ?
C10 C11 1.374(5) . ?
C12 C11 1.451(5) . ?
C14 H14 0.9300 . ?
C3 C4 1.369(6) . ?
C3 C2 1.372(5) . ?
C4 H4 0.9300 . ?
C4 C1 1.384(6) . ?
C2 H2 0.9300 . ?
C2 C5 1.360(6) . ?
C19 H19A 0.9600 . ?
C19 H19B 0.9600 . ?
C19 H19C 0.9600 . ?
C5 H5 0.9300 . ?
C5 C6 1.344(7) . ?
C6 C1 1.381(6) . ?
C6 C7 1.517(7) . ?
C9 H9A 0.9600 . ?
C9 H9B 0.9600 . ?
C9 H9C 0.9600 . ?
C8 H8A 0.9600 . ?
C8 H8B 0.9600 . ?
C8 H8C 0.9600 . ?
C1 H1 0.9300 . ?
C7 H7A 0.9600 . ?
C7 H7B 0.9600 . ?
C7 H7C 0.9600 . ?

loop_
_geom_torsion_atom_site_label_1
_geom_torsion_atom_site_label_2
_geom_torsion_atom_site_label_3
_geom_torsion_atom_site_label_4
_geom_torsion
_geom_torsion_site_symmetry_1
_geom_torsion_site_symmetry_2
_geom_torsion_site_symmetry_3
_geom_torsion_site_symmetry_4
_geom_torsion_publ_flag
S1 C3 C4 C1 -178.6(4) . . . . ?
S1 C3 C2 C5 178.3(4) . . . . ?
O2 C18 C17 C16 -178.8(3) . . . . ?
O2 C18 C14 C15 178.6(3) . . . . ?
O1 C12 C11 S1 25.2(5) . . . . ?
O1 C12 C11 C10 -156.2(4) . . . . ?
N1 C10 C11 S1 -8.1(7) . . . . ?
N1 C10 C11 C12 173.5(4) . . . . ?
C13 C15 C14 C18 -0.4(6) . . . . ?
C13 C12 C11 S1 -155.4(3) . . . . ?
C13 C12 C11 C10 23.2(6) . . . . ?
C18 C17 C16 C13 1.5(6) . . . . ?
C17 C18 C14 C15 1.5(6) . . . . ?
C16 C13 C15 C14 -0.2(6) . . . . ?
C16 C13 C12 O1 -138.2(4) . . . . ?
C16 C13 C12 C11 42.3(6) . . . . ?
C15 C13 C16 C17 -0.4(5) . . . . ?
C15 C13 C12 O1 36.5(5) . . . . ?
C15 C13 C12 C11 -142.9(4) . . . . ?
C12 C13 C16 C17 174.5(3) . . . . ?
C12 C13 C15 C14 -175.2(4) . . . . ?
C14 C18 C17 C16 -2.0(6) . . . . ?
C11 S1 C3 C4 4.4(4) . . . . ?
C11 S1 C3 C2 -176.2(3) . . . . ?
C3 S1 C11 C10 90.1(4) . . . . ?
C3 S1 C11 C12 -91.5(3) . . . . ?
C3 C4 C1 C6 0.3(8) . . . . ?
C3 C2 C5 C6 0.0(8) . . . . ?
C4 C3 C2 C5 -2.3(7) . . . . ?
C2 C3 C4 C1 2.0(7) . . . . ?
C2 C5 C6 C1 2.3(8) . . . . ?
C2 C5 C6 C7 -175.6(5) . . . . ?
C19 O2 C18 C17 -5.2(6) . . . . ?
C19 O2 C18 C14 177.9(4) . . . . ?
C5 C6 C1 C4 -2.5(8) . . . . ?
C9 N1 C10 C11 177.6(5) . . . . ?
C8 N1 C10 C11 -0.2(8) . . . . ?
C7 C6 C1 C4 175.4(5) . . . . ?
